data_7020232
loop_
_publ_author_name
'Alhanash, Fatma B.'
'Barnes, Nicholas A.'
'Brisdon, Alan K.'
'Godfrey, Stephen M.'
'Pritchard, Robin G.'

_publ_section_title
;
 Formation of M4Se4 cuboids (M = As, Sb, Bi) via secondary
 pnictogen-chalcogen interactions in the co-crystals
 MX3&#x00B7;Se=P(p-FC6)H4)3 (M = As, X = Br; M = Sb, X = Cl; M = Bi, X =
 Cl, Br).
;
_journal_issue 34
_journal_name_full 'Dalton transactions (Cambridge, England : 2003)'
_journal_page_first 10211
_journal_page_last 10218
_journal_paper_doi 10.1039/c2dt31010d
_journal_volume 41
_journal_year 2012
_chemical_absolute_configuration ad
_chemical_compound_source 'synthesis as described'
_chemical_formula_moiety 'C18 H12 Cl3 F3 P1 Sb1 Se1'
_chemical_formula_sum 'C18 H12 Cl3 F3 P Sb Se'
_chemical_formula_weight 623.31
_chemical_name_systematic
;
?
;
_space_group_IT_number 197
_symmetry_cell_setting cubic
_symmetry_Int_Tables_number 197
_symmetry_space_group_name_Hall 'I 2 2 3'
_symmetry_space_group_name_H-M 'I 2 3'
_atom_sites_solution_hydrogens geom
_atom_sites_solution_primary direct
_atom_sites_solution_secondary difmap
_audit_conform_dict_location ftp://ftp.iucr.org/pub/cif_core.dic
_audit_conform_dict_name cif_core.dic
_audit_conform_dict_version 2.4
_audit_creation_date 2012-05-02T17:17:27-00:00
_audit_creation_method 'WinGX routine CIF_UPDATE'
_cell_angle_alpha 90
_cell_angle_beta 90
_cell_angle_gamma 90
_cell_formula_units_Z 8
_cell_length_a 16.1817(5)
_cell_length_b 16.1817(5)
_cell_length_c 16.1817(5)
_cell_measurement_reflns_used 1930
_cell_measurement_temperature 100(2)
_cell_measurement_theta_max 26
_cell_measurement_theta_min 2
_cell_measurement_wavelength 0.71073
_cell_volume 4237.1(2)
_computing_cell_refinement 'HKL Scalepack (Otwinowski & Minor 1997)'
_computing_data_collection 'Collect (Nonius BV, 1997-2000)'
_computing_data_reduction 'HKL Denzo and Scalepack (Otwinowski & Minor 1997)'
_computing_molecular_graphics 'Ortep-3 for Windows (Farrugia, 1997)'
_computing_publication_material 'WinGX publication routines (Farrugia, 1999)'
_computing_structure_refinement 'SHELXL-97 (Sheldrick, 2008)'
_computing_structure_solution 'SIR92 (Giacovazzo et al, 1993)'
_diffrn_ambient_temperature 100(2)
_diffrn_detector 'CCD plate'
_diffrn_detector_area_resol_mean 9
_diffrn_measured_fraction_theta_full 0.996
_diffrn_measured_fraction_theta_max 0.996
_diffrn_measurement_device '95mm CCD camera on \k-goniostat'
_diffrn_measurement_device_type KappaCCD
_diffrn_measurement_method 'CCD rotation images, thick slices'
_diffrn_orient_matrix_type 'by Nonius Collect from scalepack cell'
_diffrn_orient_matrix_UB_11 -0.468359E-1
_diffrn_orient_matrix_UB_12 -0.169161E-1
_diffrn_orient_matrix_UB_13 -0.365937E-1
_diffrn_orient_matrix_UB_21 0.349343E-1
_diffrn_orient_matrix_UB_22 0.109669E-1
_diffrn_orient_matrix_UB_23 -0.497812E-1
_diffrn_orient_matrix_UB_31 0.201213E-1
_diffrn_orient_matrix_UB_32 -0.584158E-1
_diffrn_orient_matrix_UB_33 0.1251E-2
_diffrn_radiation_monochromator graphite
_diffrn_radiation_probe x-ray
_diffrn_radiation_type MoK\a
_diffrn_radiation_wavelength 0.71073
_diffrn_reflns_av_R_equivalents 0.0547
_diffrn_reflns_av_unetI/netI 0.0495
_diffrn_reflns_limit_h_max 19
_diffrn_reflns_limit_h_min -19
_diffrn_reflns_limit_k_max 14
_diffrn_reflns_limit_k_min -14
_diffrn_reflns_limit_l_max 13
_diffrn_reflns_limit_l_min -13
_diffrn_reflns_number 1401
_diffrn_reflns_reduction_process
;
Scaled and merged with Sortav
R.H. Blessing, (1987) Cryst. Rev. 1, 3-58
R.H. Blessing, (1989) J. Appl. Cryst. 22, 396-397
;
_diffrn_reflns_theta_full 25.98
_diffrn_reflns_theta_max 25.98
_diffrn_reflns_theta_min 3.56
_diffrn_source 'Enraf Nonius FR590'
_exptl_absorpt_coefficient_mu 3.501
_exptl_absorpt_correction_T_max 0.767
_exptl_absorpt_correction_T_min 0.767
_exptl_absorpt_correction_type multi-scan
_exptl_absorpt_process_details
;
Blessing, R. H. (1995) Acta Cryst., A51, 33-38.
;
_exptl_crystal_colour colourless
_exptl_crystal_density_diffrn 1.954
_exptl_crystal_density_method 'not measured'
_exptl_crystal_description block
_exptl_crystal_F_000 2384
_exptl_crystal_size_max 0.08
_exptl_crystal_size_mid 0.08
_exptl_crystal_size_min 0.08
_refine_diff_density_max 2.555
_refine_diff_density_min -1.222
_refine_diff_density_rms 0.163
_refine_ls_abs_structure_details 'Flack H D (1983), Acta Cryst. A39, 876-881'
_refine_ls_abs_structure_Flack 0.40(6)
_refine_ls_extinction_method none
_refine_ls_goodness_of_fit_ref 1.107
_refine_ls_hydrogen_treatment constr
_refine_ls_matrix_type full
_refine_ls_number_parameters 83
_refine_ls_number_reflns 777
_refine_ls_number_restraints 0
_refine_ls_restrained_S_all 1.107
_refine_ls_R_factor_all 0.0711
_refine_ls_R_factor_gt 0.0587
_refine_ls_shift/su_max 0.001
_refine_ls_shift/su_mean 0
_refine_ls_structure_factor_coef Fsqd
_refine_ls_weighting_details 'calc w=1/[\s^2^(Fo^2^)+(0.1025P)^2^+20.3434P] where P=(Fo^2^+2Fc^2^)/3'
_refine_ls_weighting_scheme calc
_refine_ls_wR_factor_gt 0.1551
_refine_ls_wR_factor_ref 0.1669
_reflns_number_gt 648
_reflns_number_total 777
_reflns_threshold_expression >2\s(I)
_cod_data_source_file c2dt31010d.txt
_cod_data_source_block rob3
_cod_database_code 7020232

loop_
_symmetry_equiv_pos_as_xyz
'x, y, z'
'-x, -y, z'
'x, -y, -z'
'-x, y, -z'
'z, x, y'
'y, z, x'
'-z, -x, y'
'-y, z, -x'
'z, -x, -y'
'-y, -z, x'
'-z, x, -y'
'y, -z, -x'
'x+1/2, y+1/2, z+1/2'
'-x+1/2, -y+1/2, z+1/2'
'x+1/2, -y+1/2, -z+1/2'
'-x+1/2, y+1/2, -z+1/2'
'z+1/2, x+1/2, y+1/2'
'y+1/2, z+1/2, x+1/2'
'-z+1/2, -x+1/2, y+1/2'
'-y+1/2, z+1/2, -x+1/2'
'z+1/2, -x+1/2, -y+1/2'
'-y+1/2, -z+1/2, x+1/2'
'-z+1/2, x+1/2, -y+1/2'
'y+1/2, -z+1/2, -x+1/2'

loop_
_atom_site_label
_atom_site_type_symbol
_atom_site_fract_x
_atom_site_fract_y
_atom_site_fract_z
_atom_site_U_iso_or_equiv
_atom_site_adp_type
_atom_site_occupancy
_atom_site_symmetry_multiplicity
_atom_site_calc_flag
_atom_site_refinement_flags
C1 C 1.8620(8) 1.7263(9) 1.8444(10) 0.042(3) Uani 1 1 d .
C2 C 1.8771(11) 1.6931(9) 1.9230(9) 0.046(3) Uani 1 1 d .
H2 H 1.876 1.7274 1.9707 0.055 Uiso 1 1 calc R
C3 C 1.8937(9) 1.6099(9) 1.9296(9) 0.041(3) Uani 1 1 d .
H3 H 1.9032 1.586 1.9824 0.049 Uiso 1 1 calc R
C4 C 1.8964(10) 1.5609(9) 1.8595(9) 0.043(3) Uani 1 1 d .
C5 C 1.8817(13) 1.5906(10) 1.7844(10) 0.057(4) Uani 1 1 d .
H5 H 1.8838 1.555 1.7378 0.069 Uiso 1 1 calc R
C6 C 1.8630(10) 1.6751(9) 1.7740(9) 0.047(3) Uani 1 1 d .
H6 H 1.8514 1.6969 1.7208 0.056 Uiso 1 1 calc R
F1 F 1.9130(6) 1.4789(4) 1.8709(6) 0.052(2) Uani 1 1 d .
P1 P 1.8332(2) 1.8332(2) 1.8332(2) 0.0377(13) Uani 1 3 d S
Cl1 Cl 2.0830(2) 1.7435(2) 1.8585(2) 0.0447(8) Uani 1 1 d .
Se1 Se 1.90997(8) 1.90997(8) 1.90997(8) 0.0391(6) Uani 1 3 d S
Sb1 Sb 2.11487(5) 1.88513(5) 1.88513(5) 0.0380(5) Uani 1 3 d S

loop_
_atom_site_aniso_label
_atom_site_aniso_U_11
_atom_site_aniso_U_22
_atom_site_aniso_U_33
_atom_site_aniso_U_23
_atom_site_aniso_U_13
_atom_site_aniso_U_12
C1 0.026(6) 0.045(7) 0.054(8) -0.001(7) 0.012(6) -0.002(6)
C2 0.056(9) 0.042(7) 0.038(7) 0.019(6) 0.005(7) -0.006(7)
C3 0.041(7) 0.041(6) 0.041(6) 0.008(6) 0.005(6) 0.010(6)
C4 0.048(8) 0.040(7) 0.041(7) 0.009(6) 0.004(6) 0.007(7)
C5 0.074(11) 0.057(9) 0.041(8) 0.002(7) 0.004(8) 0.004(10)
C6 0.056(9) 0.045(7) 0.040(7) -0.008(6) -0.011(7) 0.007(7)
F1 0.060(5) 0.031(4) 0.064(5) -0.001(4) 0.005(5) 0.007(4)
P1 0.0377(13) 0.0377(13) 0.0377(13) 0.0028(15) 0.0028(15) 0.0028(15)
Cl1 0.0451(17) 0.0362(16) 0.0529(19) -0.0037(14) 0.0023(16) -0.0020(14)
Se1 0.0391(6) 0.0391(6) 0.0391(6) -0.0013(6) -0.0013(6) -0.0013(6)
Sb1 0.0380(5) 0.0380(5) 0.0380(5) -0.0009(4) 0.0009(4) 0.0009(4)

loop_
_atom_type_symbol
_atom_type_description
_atom_type_scat_dispersion_real
_atom_type_scat_dispersion_imag
_atom_type_scat_source
C C 0.0033 0.0016 'International Tables Vol C Tables 4.2.6.8 and 6.1.1.4'
H H 0 0 'International Tables Vol C Tables 4.2.6.8 and 6.1.1.4'
F F 0.0171 0.0103 'International Tables Vol C Tables 4.2.6.8 and 6.1.1.4'
P P 0.1023 0.0942 'International Tables Vol C Tables 4.2.6.8 and 6.1.1.4'
Cl Cl 0.1484 0.1585 'International Tables Vol C Tables 4.2.6.8 and 6.1.1.4'
Se Se -0.0929 2.2259 'International Tables Vol C Tables 4.2.6.8 and 6.1.1.4'
Sb Sb -0.5866 1.5461 'International Tables Vol C Tables 4.2.6.8 and 6.1.1.4'

loop_
_geom_angle_atom_site_label_1
_geom_angle_atom_site_label_2
_geom_angle_atom_site_label_3
_geom_angle
_geom_angle_site_symmetry_1
_geom_angle_site_symmetry_3
C2 C1 C6 120.4(14) . .
C2 C1 P1 120.3(12) . .
C6 C1 P1 119.1(12) . .
C3 C2 C1 118.6(14) . .
C3 C2 H2 120.7 . .
C1 C2 H2 120.7 . .
C2 C3 C4 120.2(13) . .
C2 C3 H3 119.9 . .
C4 C3 H3 119.9 . .
C5 C4 F1 120.7(14) . .
C5 C4 C3 122.4(14) . .
F1 C4 C3 116.8(12) . .
C4 C5 C6 119.9(15) . .
C4 C5 H5 120 . .
C6 C5 H5 120 . .
C1 C6 C5 118.5(15) . .
C1 C6 H6 120.8 . .
C5 C6 H6 120.8 . .
C1 P1 C1 108.6(5) 6 .
C1 P1 C1 108.6(5) 6 5
C1 P1 C1 108.6(5) . 5
C1 P1 Se1 110.3(5) 6 .
C1 P1 Se1 110.3(5) . .
C1 P1 Se1 110.3(5) 5 .
Cl1 Sb1 Cl1 94.21(13) . 7_995
Cl1 Sb1 Cl1 94.21(13) . 8_959
Cl1 Sb1 Cl1 94.21(13) 7_995 8_959

loop_
_geom_bond_atom_site_label_1
_geom_bond_atom_site_label_2
_geom_bond_distance
_geom_bond_site_symmetry_2
C1 C2 1.40(2) .
C1 C6 1.41(2) .
C1 P1 1.800(15) .
C2 C3 1.38(2) .
C2 H2 0.95 .
C3 C4 1.39(2) .
C3 H3 0.95 .
C4 C5 1.33(2) .
C4 F1 1.366(16) .
C5 C6 1.41(2) .
C5 H5 0.95 .
C6 H6 0.95 .
P1 C1 1.800(15) 6
P1 C1 1.800(15) 5
P1 Se1 2.153(7) .
Cl1 Sb1 2.388(3) .
Sb1 Cl1 2.388(3) 7_995
Sb1 Cl1 2.388(3) 8_959
